data_2238232
loop_
_publ_author_name
'Meng, Fan-Kun'
'Zhang, Xin'
'Yi, Hua'
'Zhang, De-Hui'
'Jia, Jun-Ying'

_publ_section_title
;
 Bis(\m-6-methoxy-2-{[(3-oxidopropyl)imino]methyl}phenolato)nickel(II)
 methanol monosolvate
;
_journal_coeditor_code QM2096
_journal_issue 7
_journal_name_full 'Acta Crystallographica Section E'
_journal_page_first m425
_journal_paper_doi 10.1107/S1600536813017224
_journal_volume 69
_journal_year 2013
_chemical_formula_iupac '[Ni2 (C11 H13 N O3)2], C H4 O'
_chemical_formula_moiety 'C22 H26 N2 Ni2 O6, C H4 O'
_chemical_formula_sum 'C23 H30 N2 Ni2 O7'
_chemical_formula_weight 563.87
_chemical_name_systematic
;
Bis(\m-6-methoxy-2-{[(3-oxidopropyl)imino]methyl}phenolato)nickel(II)
methanol monosolvate
;
_space_group_IT_number 15
_symmetry_cell_setting monoclinic
_symmetry_space_group_name_Hall '-C 2yc'
_symmetry_space_group_name_H-M 'C 1 2/c 1'
_atom_sites_solution_hydrogens geom
_atom_sites_solution_primary direct
_atom_sites_solution_secondary difmap
_audit_creation_method SHELXL-97
_cell_angle_alpha 90.00
_cell_angle_beta 113.25(3)
_cell_angle_gamma 90.00
_cell_formula_units_Z 8
_cell_length_a 23.673(5)
_cell_length_b 8.3124(17)
_cell_length_c 25.546(5)
_cell_measurement_reflns_used 4060
_cell_measurement_temperature 150(2)
_cell_measurement_theta_max 25.00
_cell_measurement_theta_min 3.01
_cell_volume 4618.7(19)
_computing_cell_refinement 'CrystalClear (Rigaku/MSC, 2002)'
_computing_data_collection 'CrystalClear (Rigaku/MSC, 2002)'
_computing_data_reduction 'CrystalClear (Rigaku/MSC, 2002)'
_computing_molecular_graphics 'ORTEP-3 for Windows (Farrugia, 2012)'
_computing_publication_material 'publCIF (Westrip, 2010)'
_computing_structure_refinement 'SHELXL97 (Sheldrick, 2008)'
_computing_structure_solution 'SHELXS97 (Sheldrick, 2008)'
_diffrn_ambient_temperature 150(2)
_diffrn_detector_area_resol_mean 0
_diffrn_measured_fraction_theta_full 0.991
_diffrn_measured_fraction_theta_max 0.991
_diffrn_measurement_device_type 'Rigaku SCX-mini'
_diffrn_measurement_method ' \w  scan'
_diffrn_radiation_monochromator graphite
_diffrn_radiation_source 'fine-focus sealed tube'
_diffrn_radiation_type MoK\a
_diffrn_radiation_wavelength 0.71073
_diffrn_reflns_av_R_equivalents 0.0536
_diffrn_reflns_av_sigmaI/netI 0.0544
_diffrn_reflns_limit_h_max 30
_diffrn_reflns_limit_h_min -30
_diffrn_reflns_limit_k_max 10
_diffrn_reflns_limit_k_min -10
_diffrn_reflns_limit_l_max 29
_diffrn_reflns_limit_l_min -33
_diffrn_reflns_number 19153
_diffrn_reflns_theta_full 27.48
_diffrn_reflns_theta_max 27.48
_diffrn_reflns_theta_min 3.01
_diffrn_standards_decay_% 0
_diffrn_standards_interval_count 0
_diffrn_standards_interval_time 0
_diffrn_standards_number 0
_exptl_absorpt_coefficient_mu 1.678
_exptl_absorpt_correction_T_max 0.7090
_exptl_absorpt_correction_T_min 0.6694
_exptl_absorpt_correction_type multi-scan
_exptl_absorpt_process_details '(CrystalClear; Rigaku/MSC, 2002)'
_exptl_crystal_colour green
_exptl_crystal_density_diffrn 1.622
_exptl_crystal_density_method 'not measured'
_exptl_crystal_description strip
_exptl_crystal_F_000 2352
_exptl_crystal_size_max 0.26
_exptl_crystal_size_mid 0.24
_exptl_crystal_size_min 0.22
_refine_diff_density_max 0.657
_refine_diff_density_min -0.481
_refine_ls_extinction_method none
_refine_ls_goodness_of_fit_ref 1.011
_refine_ls_hydrogen_treatment mixed
_refine_ls_matrix_type full
_refine_ls_number_parameters 312
_refine_ls_number_reflns 5257
_refine_ls_number_restraints 1
_refine_ls_restrained_S_all 1.011
_refine_ls_R_factor_all 0.0596
_refine_ls_R_factor_gt 0.0467
_refine_ls_shift/su_max 0.008
_refine_ls_shift/su_mean 0.000
_refine_ls_structure_factor_coef Fsqd
_refine_ls_weighting_details 'calc w=1/[\s^2^(Fo^2^)+(0.0350P)^2^+2.8000P] where P=(Fo^2^+2Fc^2^)/3'
_refine_ls_weighting_scheme calc
_refine_ls_wR_factor_gt 0.0762
_refine_ls_wR_factor_ref 0.0799
_reflns_number_gt 4285
_reflns_number_total 5257
_reflns_threshold_expression I>2sigma(I)
_cod_data_source_file qm2096.cif
_cod_data_source_block I
_cod_original_cell_volume 4618.6(19)
_cod_original_sg_symbol_H-M 'C 2/c'
_cod_database_code 2238232
_cod_database_fobs_code 2238232

loop_
_symmetry_equiv_pos_as_xyz
'x, y, z'
'-x, y, -z+1/2'
'x+1/2, y+1/2, z'
'-x+1/2, y+1/2, -z+1/2'
'-x, -y, -z'
'x, -y, z-1/2'
'-x+1/2, -y+1/2, -z'
'x+1/2, -y+1/2, z-1/2'

loop_
_atom_site_type_symbol
_atom_site_label
_atom_site_fract_x
_atom_site_fract_y
_atom_site_fract_z
_atom_site_U_iso_or_equiv
_atom_site_adp_type
_atom_site_calc_flag
_atom_site_refinement_flags
_atom_site_occupancy
_atom_site_symmetry_multiplicity
Ni Ni1 0.273493(12) 0.05940(4) 0.051281(10) 0.01554(8) Uani d . 1 1
Ni Ni2 0.246815(12) 0.08519(4) 0.157085(11) 0.01621(8) Uani d . 1 1
O O1 0.34489(7) 0.1069(2) 0.03665(6) 0.0228(4) Uani d . 1 1
O O2 0.21543(7) -0.0084(2) 0.08231(6) 0.0250(4) Uani d . 1 1
O O3 0.44965(7) 0.2040(2) 0.03304(7) 0.0304(4) Uani d . 1 1
O O4 0.17478(7) 0.0344(2) 0.16894(6) 0.0228(4) Uani d . 1 1
O O5 0.30896(7) 0.1335(2) 0.12876(6) 0.0243(4) Uani d . 1 1
O O6 0.05845(7) 0.0169(2) 0.15204(7) 0.0312(4) Uani d . 1 1
N N1 0.22146(8) 0.0105(3) -0.02692(8) 0.0226(4) Uani d . 1 1
N N2 0.29151(8) 0.1639(2) 0.23379(7) 0.0216(4) Uani d . 1 1
C C1 0.34845(10) 0.1070(3) -0.01367(9) 0.0200(5) Uani d . 1 1
C C2 0.40454(11) 0.1544(3) -0.01745(10) 0.0233(5) Uani d . 1 1
C C3 0.41158(12) 0.1499(3) -0.06854(10) 0.0274(5) Uani d . 1 1
H H3A 0.4497 0.1801 -0.0699 0.033 Uiso calc R 1 1
C C4 0.36276(12) 0.1009(3) -0.11851(10) 0.0289(6) Uani d . 1 1
H H4A 0.3680 0.0963 -0.1535 0.035 Uiso calc R 1 1
C C5 0.30789(12) 0.0601(3) -0.11677(10) 0.0265(5) Uani d . 1 1
H H5A 0.2746 0.0300 -0.1509 0.032 Uiso calc R 1 1
C C6 0.29953(11) 0.0617(3) -0.06476(9) 0.0216(5) Uani d . 1 1
C C7 0.23979(11) 0.0173(3) -0.06808(9) 0.0232(5) Uani d . 1 1
H H7A 0.2103 -0.0104 -0.1048 0.028 Uiso calc R 1 1
C C8 0.15658(10) -0.0337(3) -0.04174(10) 0.0274(6) Uani d . 1 1
H H8A 0.1390 -0.0773 -0.0810 0.033 Uiso calc R 1 1
H H8B 0.1330 0.0638 -0.0408 0.033 Uiso calc R 1 1
C C9 0.15020(11) -0.1576(3) -0.00104(10) 0.0271(5) Uani d . 1 1
H H9A 0.1817 -0.2423 0.0054 0.033 Uiso calc R 1 1
H H9B 0.1093 -0.2090 -0.0187 0.033 Uiso calc R 1 1
C C10 0.15745(10) -0.0860(3) 0.05594(10) 0.0260(5) Uani d . 1 1
H H10A 0.1241 -0.0072 0.0501 0.031 Uiso calc R 1 1
H H10B 0.1539 -0.1723 0.0812 0.031 Uiso calc R 1 1
C C11 0.50708(11) 0.2516(4) 0.03119(12) 0.0367(6) Uani d . 1 1
H H11A 0.5356 0.2844 0.0694 0.055 Uiso calc R 1 1
H H11B 0.5003 0.3420 0.0048 0.055 Uiso calc R 1 1
H H11C 0.5246 0.1609 0.0182 0.055 Uiso calc R 1 1
C C12 0.15950(10) 0.1012(3) 0.20764(9) 0.0205(5) Uani d . 1 1
C C13 0.09631(11) 0.0956(3) 0.20039(10) 0.0249(5) Uani d . 1 1
C C14 0.07727(12) 0.1647(3) 0.23951(10) 0.0286(5) Uani d . 1 1
H H14A 0.0349 0.1636 0.2329 0.034 Uiso calc R 1 1
C C15 0.11962(12) 0.2371(3) 0.28913(10) 0.0299(6) Uani d . 1 1
H H15A 0.1062 0.2816 0.3165 0.036 Uiso calc R 1 1
C C16 0.18039(12) 0.2430(3) 0.29772(10) 0.0272(5) Uani d . 1 1
H H16A 0.2092 0.2905 0.3316 0.033 Uiso calc R 1 1
C C17 0.20091(10) 0.1796(3) 0.25705(9) 0.0214(5) Uani d . 1 1
C C18 0.26536(11) 0.1982(3) 0.26820(9) 0.0224(5) Uani d . 1 1
H H18A 0.2910 0.2397 0.3045 0.027 Uiso calc R 1 1
C C19 0.35845(10) 0.1872(3) 0.25486(9) 0.0250(5) Uani d . 1 1
H H19A 0.3790 0.0810 0.2624 0.030 Uiso calc R 1 1
H H19B 0.3728 0.2472 0.2913 0.030 Uiso calc R 1 1
C C20 0.37658(10) 0.2792(3) 0.21225(9) 0.0243(5) Uani d . 1 1
H H20A 0.3505 0.3763 0.1998 0.029 Uiso calc R 1 1
H H20B 0.4198 0.3154 0.2316 0.029 Uiso calc R 1 1
C C21 0.37039(10) 0.1813(3) 0.16008(9) 0.0240(5) Uani d . 1 1
H H21A 0.3849 0.2464 0.1353 0.029 Uiso calc R 1 1
H H21B 0.3968 0.0846 0.1722 0.029 Uiso calc R 1 1
C C22 -0.00543(12) 0.0121(4) 0.14189(13) 0.0403(7) Uani d . 1 1
H H22A -0.0279 -0.0487 0.1069 0.060 Uiso calc R 1 1
H H22B -0.0216 0.1220 0.1377 0.060 Uiso calc R 1 1
H H22C -0.0106 -0.0403 0.1741 0.060 Uiso calc R 1 1
O O7 0.44563(9) -0.0862(3) 0.11244(8) 0.0405(5) Uani d D 1 1
H H7 0.4192(13) -0.020(3) 0.0904(12) 0.061 Uiso d D 1 1
C C23 0.49869(12) -0.0019(4) 0.14902(11) 0.0402(7) Uani d . 1 1
H H23A 0.5115 0.0747 0.1266 0.060 Uiso calc R 1 1
H H23B 0.5320 -0.0785 0.1678 0.060 Uiso calc R 1 1
H H23C 0.4892 0.0564 0.1779 0.060 Uiso calc R 1 1

loop_
_atom_site_aniso_label
_atom_site_aniso_U_11
_atom_site_aniso_U_22
_atom_site_aniso_U_33
_atom_site_aniso_U_12
_atom_site_aniso_U_13
_atom_site_aniso_U_23
Ni1 0.01219(14) 0.02092(16) 0.01395(13) -0.00189(11) 0.00562(10) -0.00251(11)
Ni2 0.01350(14) 0.02149(17) 0.01487(13) -0.00278(11) 0.00690(10) -0.00266(11)
O1 0.0187(8) 0.0319(10) 0.0189(7) -0.0028(7) 0.0087(6) -0.0014(7)
O2 0.0197(8) 0.0364(10) 0.0207(7) -0.0093(7) 0.0099(6) -0.0073(7)
O3 0.0208(8) 0.0414(12) 0.0306(9) -0.0084(8) 0.0119(7) -0.0045(8)
O4 0.0189(8) 0.0287(10) 0.0233(8) -0.0023(7) 0.0111(6) -0.0030(7)
O5 0.0181(8) 0.0356(10) 0.0205(8) -0.0074(7) 0.0090(6) -0.0064(7)
O6 0.0176(8) 0.0428(12) 0.0338(9) -0.0018(8) 0.0108(7) -0.0027(9)
N1 0.0189(9) 0.0256(11) 0.0217(9) -0.0010(8) 0.0065(7) -0.0024(9)
N2 0.0200(9) 0.0243(11) 0.0199(9) -0.0019(8) 0.0074(7) 0.0003(8)
C1 0.0233(11) 0.0175(12) 0.0201(10) 0.0039(9) 0.0095(9) 0.0018(9)
C2 0.0242(12) 0.0207(13) 0.0268(11) 0.0003(10) 0.0119(9) 0.0015(10)
C3 0.0299(13) 0.0256(14) 0.0337(13) -0.0013(11) 0.0201(10) 0.0042(11)
C4 0.0387(14) 0.0304(15) 0.0239(11) 0.0058(11) 0.0192(10) 0.0051(11)
C5 0.0312(13) 0.0290(14) 0.0196(11) 0.0044(11) 0.0104(9) 0.0011(10)
C6 0.0232(11) 0.0219(13) 0.0214(11) 0.0033(9) 0.0108(9) 0.0014(9)
C7 0.0234(11) 0.0237(13) 0.0203(10) 0.0024(10) 0.0064(9) -0.0014(10)
C8 0.0186(11) 0.0362(16) 0.0238(11) -0.0024(10) 0.0046(9) -0.0028(11)
C9 0.0217(11) 0.0296(14) 0.0283(12) -0.0066(10) 0.0079(9) -0.0047(11)
C10 0.0181(11) 0.0352(15) 0.0255(11) -0.0078(10) 0.0096(9) -0.0037(11)
C11 0.0248(13) 0.0405(17) 0.0486(15) -0.0074(12) 0.0186(11) -0.0023(13)
C12 0.0243(11) 0.0182(12) 0.0221(11) 0.0034(9) 0.0126(9) 0.0049(9)
C13 0.0243(12) 0.0268(14) 0.0258(11) 0.0012(10) 0.0122(9) 0.0047(10)
C14 0.0276(12) 0.0270(14) 0.0379(13) 0.0050(11) 0.0202(10) 0.0066(12)
C15 0.0408(15) 0.0255(14) 0.0339(13) 0.0048(12) 0.0258(11) 0.0008(11)
C16 0.0393(14) 0.0220(13) 0.0263(12) 0.0005(11) 0.0193(10) -0.0011(10)
C17 0.0268(12) 0.0186(12) 0.0218(10) 0.0008(10) 0.0128(9) 0.0019(10)
C18 0.0277(12) 0.0205(13) 0.0185(10) -0.0030(10) 0.0087(8) -0.0003(9)
C19 0.0198(11) 0.0324(14) 0.0201(10) -0.0034(10) 0.0051(8) -0.0005(10)
C20 0.0190(11) 0.0282(14) 0.0247(11) -0.0065(10) 0.0076(9) -0.0033(10)
C21 0.0180(11) 0.0310(14) 0.0237(11) -0.0059(10) 0.0087(8) -0.0043(11)
C22 0.0203(13) 0.0457(18) 0.0537(17) -0.0018(12) 0.0132(12) -0.0038(15)
O7 0.0350(11) 0.0377(12) 0.0408(11) 0.0060(9) 0.0065(8) 0.0008(9)
C23 0.0272(14) 0.0532(19) 0.0359(14) 0.0087(13) 0.0081(11) 0.0026(14)

loop_
_atom_type_symbol
_atom_type_description
_atom_type_scat_dispersion_real
_atom_type_scat_dispersion_imag
_atom_type_scat_source
C C 0.0033 0.0016 'International Tables Vol C Tables 4.2.6.8 and 6.1.1.4'
H H 0.0000 0.0000 'International Tables Vol C Tables 4.2.6.8 and 6.1.1.4'
N N 0.0061 0.0033 'International Tables Vol C Tables 4.2.6.8 and 6.1.1.4'
O O 0.0106 0.0060 'International Tables Vol C Tables 4.2.6.8 and 6.1.1.4'
Ni Ni 0.3393 1.1124 'International Tables Vol C Tables 4.2.6.8 and 6.1.1.4'

loop_
_geom_angle_atom_site_label_1
_geom_angle_atom_site_label_2
_geom_angle_atom_site_label_3
_geom_angle
O1 Ni1 O5 94.29(7)
O1 Ni1 O2 166.63(7)
O5 Ni1 O2 76.22(7)
O1 Ni1 N1 95.36(8)
O5 Ni1 N1 166.94(8)
O2 Ni1 N1 95.57(8)
O4 Ni2 O2 92.84(7)
O4 Ni2 O5 168.20(6)
O2 Ni2 O5 76.29(7)
O4 Ni2 N2 94.61(8)
O2 Ni2 N2 170.39(8)
O5 Ni2 N2 96.71(7)
C1 O1 Ni1 126.27(14)
C10 O2 Ni2 125.24(14)
C10 O2 Ni1 130.61(13)
Ni2 O2 Ni1 103.45(8)
C2 O3 C11 116.59(19)
C12 O4 Ni2 124.27(15)
C21 O5 Ni2 128.02(13)
C21 O5 Ni1 127.41(13)
Ni2 O5 Ni1 103.47(7)
C13 O6 C22 116.4(2)
C7 N1 C8 116.96(19)
C7 N1 Ni1 123.55(16)
C8 N1 Ni1 119.47(15)
C18 N2 C19 117.29(19)
C18 N2 Ni2 123.11(16)
C19 N2 Ni2 119.60(14)
O1 C1 C6 123.7(2)
O1 C1 C2 119.0(2)
C6 C1 C2 117.2(2)
O3 C2 C3 123.8(2)
O3 C2 C1 114.80(19)
C3 C2 C1 121.4(2)
C2 C3 C4 120.3(2)
C2 C3 H3A 119.8
C4 C3 H3A 119.8
C5 C4 C3 119.8(2)
C5 C4 H4A 120.1
C3 C4 H4A 120.1
C4 C5 C6 121.1(2)
C4 C5 H5A 119.5
C6 C5 H5A 119.5
C1 C6 C5 120.1(2)
C1 C6 C7 123.7(2)
C5 C6 C7 116.2(2)
N1 C7 C6 127.3(2)
N1 C7 H7A 116.3
C6 C7 H7A 116.3
N1 C8 C9 111.67(19)
N1 C8 H8A 109.3
C9 C8 H8A 109.3
N1 C8 H8B 109.3
C9 C8 H8B 109.3
H8A C8 H8B 107.9
C8 C9 C10 112.8(2)
C8 C9 H9A 109.0
C10 C9 H9A 109.0
C8 C9 H9B 109.0
C10 C9 H9B 109.0
H9A C9 H9B 107.8
O2 C10 C9 110.77(18)
O2 C10 H10A 109.5
C9 C10 H10A 109.5
O2 C10 H10B 109.5
C9 C10 H10B 109.5
H10A C10 H10B 108.1
O3 C11 H11A 109.5
O3 C11 H11B 109.5
H11A C11 H11B 109.5
O3 C11 H11C 109.5
H11A C11 H11C 109.5
H11B C11 H11C 109.5
O4 C12 C17 124.8(2)
O4 C12 C13 118.4(2)
C17 C12 C13 116.8(2)
O6 C13 C14 124.7(2)
O6 C13 C12 114.2(2)
C14 C13 C12 121.2(2)
C13 C14 C15 120.9(2)
C13 C14 H14A 119.5
C15 C14 H14A 119.5
C16 C15 C14 119.4(2)
C16 C15 H15A 120.3
C14 C15 H15A 120.3
C15 C16 C17 121.0(2)
C15 C16 H16A 119.5
C17 C16 H16A 119.5
C16 C17 C12 120.7(2)
C16 C17 C18 117.3(2)
C12 C17 C18 122.0(2)
N2 C18 C17 126.5(2)
N2 C18 H18A 116.8
C17 C18 H18A 116.8
N2 C19 C20 111.77(18)
N2 C19 H19A 109.3
C20 C19 H19A 109.3
N2 C19 H19B 109.3
C20 C19 H19B 109.3
H19A C19 H19B 107.9
C21 C20 C19 113.7(2)
C21 C20 H20A 108.8
C19 C20 H20A 108.8
C21 C20 H20B 108.8
C19 C20 H20B 108.8
H20A C20 H20B 107.7
O5 C21 C20 111.67(18)
O5 C21 H21A 109.3
C20 C21 H21A 109.3
O5 C21 H21B 109.3
C20 C21 H21B 109.3
H21A C21 H21B 107.9
O6 C22 H22A 109.5
O6 C22 H22B 109.5
H22A C22 H22B 109.5
O6 C22 H22C 109.5
H22A C22 H22C 109.5
H22B C22 H22C 109.5
C23 O7 H7 110(2)
O7 C23 H23A 109.5
O7 C23 H23B 109.5
H23A C23 H23B 109.5
O7 C23 H23C 109.5
H23A C23 H23C 109.5
H23B C23 H23C 109.5

loop_
_geom_bond_atom_site_label_1
_geom_bond_atom_site_label_2
_geom_bond_distance
_geom_bond_publ_flag
Ni1 O1 1.9107(16) y
Ni1 O5 1.9208(16) y
Ni1 O2 1.9224(16) y
Ni1 N1 1.9314(19) y
Ni2 O4 1.8936(16) y
Ni2 O2 1.9197(16) y
Ni2 O5 1.9208(16) y
Ni2 N2 1.9366(19) y
O1 C1 1.321(2) ?
O2 C10 1.422(3) ?
O3 C2 1.373(3) ?
O3 C11 1.434(3) ?
O4 C12 1.304(3) ?
O5 C21 1.412(3) ?
O6 C13 1.372(3) ?
O6 C22 1.430(3) ?
N1 C7 1.288(3) ?
N1 C8 1.476(3) ?
N2 C18 1.291(3) ?
N2 C19 1.471(3) ?
C1 C6 1.412(3) ?
C1 C2 1.425(3) ?
C2 C3 1.380(3) ?
C3 C4 1.402(4) ?
C3 H3A 0.9500 ?
C4 C5 1.360(4) ?
C4 H4A 0.9500 ?
C5 C6 1.419(3) ?
C5 H5A 0.9500 ?
C6 C7 1.431(3) ?
C7 H7A 0.9500 ?
C8 C9 1.513(3) ?
C8 H8A 0.9900 ?
C8 H8B 0.9900 ?
C9 C10 1.519(3) ?
C9 H9A 0.9900 ?
C9 H9B 0.9900 ?
C10 H10A 0.9900 ?
C10 H10B 0.9900 ?
C11 H11A 0.9800 ?
C11 H11B 0.9800 ?
C11 H11C 0.9800 ?
C12 C17 1.415(3) ?
C12 C13 1.434(3) ?
C13 C14 1.374(3) ?
C14 C15 1.404(4) ?
C14 H14A 0.9500 ?
C15 C16 1.368(3) ?
C15 H15A 0.9500 ?
C16 C17 1.411(3) ?
C16 H16A 0.9500 ?
C17 C18 1.445(3) ?
C18 H18A 0.9500 ?
C19 C20 1.524(3) ?
C19 H19A 0.9900 ?
C19 H19B 0.9900 ?
C20 C21 1.518(3) ?
C20 H20A 0.9900 ?
C20 H20B 0.9900 ?
C21 H21A 0.9900 ?
C21 H21B 0.9900 ?
C22 H22A 0.9800 ?
C22 H22B 0.9800 ?
C22 H22C 0.9800 ?
O7 C23 1.420(3) ?
O7 H7 0.855(10) ?
C23 H23A 0.9800 ?
C23 H23B 0.9800 ?
C23 H23C 0.9800 ?

loop_
_geom_hbond_atom_site_label_D
_geom_hbond_atom_site_label_H
_geom_hbond_atom_site_label_A
_geom_hbond_distance_DH
_geom_hbond_distance_HA
_geom_hbond_distance_DA
_geom_hbond_angle_DHA
O7 H7 O1 0.855(10) 2.046(12) 2.893(3) 170(3)
O7 H7 O3 0.855(10) 2.64(3) 3.178(3) 122(3)
